data_4061211
loop_
_publ_author_name
'Wagler, J\"org'
'B\"ohme, Uwe'
'Roewer, Gerhard'

_publ_section_title
;
 Activation of a Si--Si Bond by Hypercoordination:
 Cleavage of a Disilane and Formation of a Si--C Bond
;
_journal_coden_ASTM ORGND7
_journal_issue 25
_journal_name_full Organometallics
_journal_page_first 6066
_journal_page_last 6069
_journal_paper_doi 10.1021/om040096w
_journal_volume 23
_journal_year 2004
_chemical_formula_moiety 'C46 H46 N4 O4 Si2'
_chemical_formula_sum 'C46 H46 N4 O4 Si2'
_chemical_formula_weight 775.05
_chemical_melting_point 548
_space_group_IT_number 14
_symmetry_cell_setting monoclinic
_symmetry_space_group_name_Hall '-P 2ybc'
_symmetry_space_group_name_H-M 'P 1 21/c 1'
_cell_angle_alpha 90.00
_cell_angle_beta 101.420(4)
_cell_angle_gamma 90.00
_cell_formula_units_Z 4
_cell_length_a 10.522(3)
_cell_length_b 17.006(4)
_cell_length_c 22.655(6)
_cell_measurement_temperature 213(2)
_cell_volume 3973.4(17)
_diffrn_ambient_temperature 213(2)
_exptl_crystal_density_diffrn 1.296
_cod_depositor_comments
;
The following automatic conversions were performed:
'_symmetry_cell_setting' value 'Monoclinic' changed to 'monoclinic'
according to '/home/saulius/struct/CIF-dictionaries/cif_core.dic'
dictionary named 'cif_core.dic' version 2.4.1 from 2010-06-29.

Automatic conversion script
Id: cif_fix_enum 1527 2010-12-29 10:47:43Z saulius 
;
_cod_original_sg_symbol_H-M 'P 21/c'
_cod_database_code 4061211

loop_
_symmetry_equiv_pos_as_xyz
'x, y, z'
'-x, y+1/2, -z+1/2'
'-x, -y, -z'
'x, -y-1/2, z-1/2'

loop_
_atom_site_label
_atom_site_type_symbol
_atom_site_fract_x
_atom_site_fract_y
_atom_site_fract_z
_atom_site_U_iso_or_equiv
_atom_site_adp_type
_atom_site_occupancy
_atom_site_symmetry_multiplicity
_atom_site_calc_flag
_atom_site_refinement_flags
_atom_site_disorder_assembly
_atom_site_disorder_group
Si1 Si 0.49486(7) 0.75562(4) 0.38419(3) 0.02920(17) Uani 1 1 d . . .
Si2 Si 0.20517(7) 0.63226(4) 0.42676(3) 0.02998(17) Uani 1 1 d . . .
O1 O 0.58308(17) 0.76323(10) 0.32875(8) 0.0359(4) Uani 1 1 d . . .
O2 O 0.55096(16) 0.66324(10) 0.40454(8) 0.0369(4) Uani 1 1 d . . .
N1 N 0.43121(19) 0.86394(12) 0.36153(9) 0.0295(5) Uani 1 1 d . A .
N2 N 0.33217(19) 0.73037(11) 0.36175(9) 0.0287(5) Uani 1 1 d . . .
N3 N 0.1051(2) 0.70725(13) 0.44351(10) 0.0341(5) Uani 1 1 d . . .
N4 N 0.0814(2) 0.56234(13) 0.42093(10) 0.0356(5) Uani 1 1 d . . .
C1 C 0.6579(2) 0.82518(16) 0.32094(11) 0.0333(6) Uani 1 1 d . . .
C2 C 0.7661(3) 0.81001(17) 0.29574(12) 0.0389(7) Uani 1 1 d . A .
H2 H 0.7823 0.7586 0.2838 0.047 Uiso 1 1 calc R . .
C3 C 0.8491(3) 0.8699(2) 0.28825(13) 0.0471(8) Uani 1 1 d . . .
C4 C 0.8293(3) 0.94571(19) 0.30767(15) 0.0522(8) Uani 1 1 d . A .
H4 H 0.8902 0.9856 0.3058 0.063 Uiso 1 1 calc R . .
C5 C 0.7190(3) 0.96121(17) 0.32975(14) 0.0443(7) Uani 1 1 d . . .
H5 H 0.7042 1.0128 0.3416 0.053 Uiso 1 1 calc R A .
C6 C 0.6282(2) 0.90294(15) 0.33509(11) 0.0332(6) Uani 1 1 d . A .
C7 C 0.5009(2) 0.92160(15) 0.34829(11) 0.0314(6) Uani 1 1 d . . .
C8 C 0.4529(3) 1.00465(15) 0.34451(12) 0.0337(6) Uani 1 1 d . A .
C9 C 0.4566(3) 1.05106(16) 0.29414(13) 0.0401(7) Uani 1 1 d . . .
H9 H 0.4899 1.0304 0.2618 0.048 Uiso 1 1 calc R A .
C10 C 0.4113(3) 1.12745(17) 0.29182(15) 0.0487(8) Uani 1 1 d . A .
H10 H 0.4136 1.1584 0.2577 0.058 Uiso 1 1 calc R . .
C11 C 0.3629(3) 1.15876(17) 0.33884(15) 0.0484(8) Uani 1 1 d . . .
H11 H 0.3323 1.2108 0.3369 0.058 Uiso 1 1 calc R A .
C12 C 0.3597(3) 1.11321(17) 0.38892(14) 0.0469(8) Uani 1 1 d . A .
H12 H 0.3269 1.1344 0.4212 0.056 Uiso 1 1 calc R . .
C13 C 0.4043(3) 1.03659(16) 0.39187(13) 0.0413(7) Uani 1 1 d . . .
H13 H 0.4017 1.0059 0.4262 0.050 Uiso 1 1 calc R A .
C14 C 0.2950(2) 0.86971(15) 0.36562(12) 0.0334(6) Uani 1 1 d . . .
H14A H 0.2532 0.9145 0.3424 0.040 Uiso 1 1 calc R A .
H14B H 0.2852 0.8750 0.4076 0.040 Uiso 1 1 calc R . .
O3A O 0.9508(5) 0.8411(3) 0.2605(3) 0.0527(14) Uani 0.70 1 d P A 1
C15A C 1.0187(4) 0.9004(3) 0.2348(2) 0.0583(13) Uani 0.70 1 d P A 1
H15A H 0.9573 0.9321 0.2071 0.088 Uiso 0.70 1 calc PR A 1
H15B H 1.0790 0.8758 0.2131 0.088 Uiso 0.70 1 calc PR A 1
H15C H 1.0660 0.9335 0.2665 0.088 Uiso 0.70 1 calc PR A 1
O3B O 0.9548(12) 0.8796(6) 0.2686(7) 0.048(3) Uani 0.30 1 d P A 2
C15B C 0.9567(12) 0.8244(9) 0.2239(6) 0.056(4) Uani 0.30 1 d P A 2
H15D H 0.8761 0.8271 0.1945 0.084 Uiso 0.30 1 calc PR A 2
H15E H 0.9666 0.7723 0.2416 0.084 Uiso 0.30 1 calc PR A 2
H15F H 1.0288 0.8353 0.2042 0.084 Uiso 0.30 1 calc PR A 2
C16 C 0.5064(2) 0.59493(14) 0.37802(11) 0.0296(6) Uani 1 1 d . . .
C17 C 0.5931(2) 0.53387(15) 0.37844(12) 0.0340(6) Uani 1 1 d . . .
H17 H 0.6810 0.5417 0.3957 0.041 Uiso 1 1 calc R . .
C18 C 0.5528(2) 0.46154(15) 0.35388(12) 0.0335(6) Uani 1 1 d . . .
C19 C 0.4227(3) 0.44929(15) 0.32909(12) 0.0344(6) Uani 1 1 d . . .
H19 H 0.3933 0.4002 0.3128 0.041 Uiso 1 1 calc R . .
C20 C 0.3369(2) 0.51155(15) 0.32891(11) 0.0317(6) Uani 1 1 d . . .
H20 H 0.2490 0.5035 0.3118 0.038 Uiso 1 1 calc R . .
C21 C 0.3746(2) 0.58498(14) 0.35273(11) 0.0266(5) Uani 1 1 d . . .
C22 C 0.2727(2) 0.64922(14) 0.35375(11) 0.0267(5) Uani 1 1 d . . .
C23 C 0.1809(2) 0.64531(14) 0.29173(11) 0.0278(5) Uani 1 1 d . . .
C24 C 0.2299(3) 0.66519(15) 0.24071(12) 0.0361(6) Uani 1 1 d . . .
H24 H 0.3170 0.6809 0.2454 0.043 Uiso 1 1 calc R . .
C25 C 0.1536(3) 0.66238(16) 0.18344(13) 0.0460(7) Uani 1 1 d . . .
H25 H 0.1890 0.6761 0.1498 0.055 Uiso 1 1 calc R . .
C26 C 0.0252(3) 0.63931(18) 0.17577(14) 0.0513(8) Uani 1 1 d . . .
H26 H -0.0273 0.6381 0.1371 0.062 Uiso 1 1 calc R . .
C27 C -0.0248(3) 0.61829(18) 0.22492(14) 0.0475(8) Uani 1 1 d . . .
H27 H -0.1117 0.6019 0.2199 0.057 Uiso 1 1 calc R . .
C28 C 0.0525(2) 0.62112(16) 0.28230(12) 0.0379(6) Uani 1 1 d . . .
H28 H 0.0169 0.6062 0.3155 0.045 Uiso 1 1 calc R . .
C29 C 0.2392(2) 0.79286(14) 0.33894(12) 0.0311(6) Uani 1 1 d . A .
H29A H 0.1560 0.7825 0.3507 0.037 Uiso 1 1 calc R . .
H29B H 0.2248 0.7951 0.2949 0.037 Uiso 1 1 calc R . .
O4 O 0.64826(18) 0.40601(11) 0.35554(9) 0.0464(5) Uani 1 1 d . . .
C30 C 0.6120(4) 0.3320(2) 0.32956(19) 0.0749(12) Uani 1 1 d . . .
H30A H 0.5526 0.3066 0.3513 0.112 Uiso 1 1 calc R . .
H30B H 0.6885 0.2995 0.3317 0.112 Uiso 1 1 calc R . .
H30C H 0.5698 0.3389 0.2878 0.112 Uiso 1 1 calc R . .
C31 C 0.5765(3) 0.79729(17) 0.45878(12) 0.0434(7) Uani 1 1 d . . .
H31A H 0.6184 0.7553 0.4844 0.065 Uiso 1 1 calc R . .
H31B H 0.5124 0.8225 0.4778 0.065 Uiso 1 1 calc R . .
H31C H 0.6409 0.8356 0.4527 0.065 Uiso 1 1 calc R . .
C32 C 0.3459(3) 0.61377(17) 0.48908(12) 0.0405(7) Uani 1 1 d . . .
H32A H 0.4063 0.6573 0.4919 0.061 Uiso 1 1 calc R . .
H32B H 0.3889 0.5656 0.4812 0.061 Uiso 1 1 calc R . .
H32C H 0.3158 0.6088 0.5267 0.061 Uiso 1 1 calc R . .
C33 C -0.0304(3) 0.68855(17) 0.41665(13) 0.0416(7) Uani 1 1 d . . .
H33A H -0.0513 0.7067 0.3748 0.050 Uiso 1 1 calc R . .
H33B H -0.0890 0.7146 0.4391 0.050 Uiso 1 1 calc R . .
C34 C -0.0459(2) 0.59975(17) 0.41922(13) 0.0399(7) Uani 1 1 d . . .
H34A H -0.0791 0.5853 0.4552 0.048 Uiso 1 1 calc R . .
H34B H -0.1081 0.5816 0.3837 0.048 Uiso 1 1 calc R . .
C35 C 0.1318(3) 0.78356(17) 0.46595(12) 0.0374(6) Uani 1 1 d . . .
C36 C 0.2419(3) 0.79927(18) 0.50993(13) 0.0448(7) Uani 1 1 d . . .
H36 H 0.2981 0.7578 0.5250 0.054 Uiso 1 1 calc R . .
C37 C 0.2701(3) 0.8743(2) 0.53170(15) 0.0557(8) Uani 1 1 d . . .
H37 H 0.3449 0.8832 0.5613 0.067 Uiso 1 1 calc R . .
C38 C 0.1894(4) 0.9364(2) 0.51032(17) 0.0642(10) Uani 1 1 d . . .
H38 H 0.2094 0.9877 0.5247 0.077 Uiso 1 1 calc R . .
C39 C 0.0797(4) 0.9221(2) 0.46788(16) 0.0615(9) Uani 1 1 d . . .
H39 H 0.0239 0.9640 0.4534 0.074 Uiso 1 1 calc R . .
C40 C 0.0498(3) 0.84691(18) 0.44597(14) 0.0483(8) Uani 1 1 d . . .
H40 H -0.0266 0.8384 0.4173 0.058 Uiso 1 1 calc R . .
C41 C 0.0863(3) 0.48019(16) 0.42433(12) 0.0374(6) Uani 1 1 d . . .
C42 C 0.2046(3) 0.44008(17) 0.43318(14) 0.0468(7) Uani 1 1 d . . .
H42 H 0.2819 0.4689 0.4367 0.056 Uiso 1 1 calc R . .
C43 C 0.2102(4) 0.35914(19) 0.43693(16) 0.0591(9) Uani 1 1 d . . .
H43 H 0.2910 0.3337 0.4424 0.071 Uiso 1 1 calc R . .
C44 C 0.0983(4) 0.3151(2) 0.43276(15) 0.0616(10) Uani 1 1 d . . .
H44 H 0.1023 0.2600 0.4359 0.074 Uiso 1 1 calc R . .
C45 C -0.0192(4) 0.3535(2) 0.42396(14) 0.0558(9) Uani 1 1 d . . .
H45 H -0.0960 0.3242 0.4206 0.067 Uiso 1 1 calc R . .
C46 C -0.0258(3) 0.43453(18) 0.41999(12) 0.0451(7) Uani 1 1 d . . .
H46 H -0.1071 0.4594 0.4143 0.054 Uiso 1 1 calc R . .

loop_
_atom_site_aniso_label
_atom_site_aniso_U_11
_atom_site_aniso_U_22
_atom_site_aniso_U_33
_atom_site_aniso_U_23
_atom_site_aniso_U_13
_atom_site_aniso_U_12
Si1 0.0297(4) 0.0248(4) 0.0322(4) 0.0010(3) 0.0039(3) -0.0029(3)
Si2 0.0267(4) 0.0338(4) 0.0293(4) 0.0061(3) 0.0051(3) -0.0004(3)
O1 0.0386(10) 0.0288(10) 0.0428(11) -0.0064(8) 0.0142(8) -0.0047(8)
O2 0.0305(9) 0.0252(9) 0.0497(11) 0.0033(8) -0.0050(8) -0.0022(8)
N1 0.0338(11) 0.0260(11) 0.0288(11) 0.0003(9) 0.0066(9) -0.0002(9)
N2 0.0289(11) 0.0233(11) 0.0339(12) 0.0037(9) 0.0060(9) -0.0010(9)
N3 0.0279(11) 0.0395(13) 0.0351(12) 0.0003(10) 0.0066(10) 0.0012(10)
N4 0.0298(11) 0.0369(13) 0.0400(13) 0.0104(10) 0.0067(10) -0.0029(10)
C1 0.0321(14) 0.0387(15) 0.0277(14) 0.0021(12) 0.0030(11) -0.0039(12)
C2 0.0356(15) 0.0462(17) 0.0335(15) 0.0029(13) 0.0034(12) 0.0028(13)
C3 0.0287(15) 0.069(2) 0.0432(17) 0.0247(16) 0.0061(13) 0.0064(15)
C4 0.0320(16) 0.054(2) 0.068(2) 0.0283(17) 0.0037(15) -0.0064(14)
C5 0.0411(16) 0.0347(16) 0.0541(19) 0.0142(14) 0.0021(14) -0.0039(13)
C6 0.0361(14) 0.0309(14) 0.0327(14) 0.0041(11) 0.0069(12) -0.0032(11)
C7 0.0416(15) 0.0263(13) 0.0258(13) -0.0001(11) 0.0054(11) -0.0044(11)
C8 0.0376(15) 0.0257(13) 0.0369(15) -0.0020(11) 0.0054(12) -0.0049(11)
C9 0.0443(16) 0.0353(16) 0.0430(16) 0.0049(13) 0.0140(13) 0.0008(13)
C10 0.0469(17) 0.0352(16) 0.065(2) 0.0148(15) 0.0123(15) 0.0007(14)
C11 0.0433(17) 0.0267(15) 0.072(2) -0.0020(15) 0.0045(16) 0.0010(13)
C12 0.0491(18) 0.0391(17) 0.0511(19) -0.0193(15) 0.0064(14) -0.0027(14)
C13 0.0509(17) 0.0356(16) 0.0359(16) -0.0050(13) 0.0054(13) -0.0049(13)
C14 0.0376(14) 0.0293(14) 0.0352(15) 0.0009(12) 0.0114(12) 0.0033(11)
O3A 0.040(2) 0.053(3) 0.072(4) 0.019(4) 0.029(2) 0.011(3)
C15A 0.040(2) 0.072(4) 0.069(3) 0.031(3) 0.026(2) 0.015(2)
O3B 0.040(5) 0.043(6) 0.066(6) 0.000(7) 0.022(4) 0.007(6)
C15B 0.050(7) 0.073(10) 0.050(8) 0.007(8) 0.024(6) 0.011(6)
C16 0.0302(13) 0.0265(13) 0.0319(14) 0.0073(11) 0.0058(11) -0.0029(11)
C17 0.0251(13) 0.0321(14) 0.0441(16) 0.0073(12) 0.0050(11) -0.0003(11)
C18 0.0328(14) 0.0341(15) 0.0349(15) 0.0078(12) 0.0099(11) 0.0071(12)
C19 0.0398(15) 0.0265(14) 0.0362(15) -0.0009(11) 0.0061(12) -0.0010(11)
C20 0.0267(13) 0.0329(14) 0.0345(15) 0.0043(11) 0.0036(11) -0.0005(11)
C21 0.0271(13) 0.0253(13) 0.0283(13) 0.0059(10) 0.0074(10) -0.0009(10)
C22 0.0253(12) 0.0244(13) 0.0304(13) 0.0030(10) 0.0057(10) -0.0010(10)
C23 0.0303(13) 0.0214(13) 0.0309(13) 0.0011(10) 0.0042(11) 0.0043(10)
C24 0.0414(15) 0.0300(14) 0.0378(15) -0.0004(12) 0.0103(13) -0.0029(12)
C25 0.071(2) 0.0365(16) 0.0295(15) 0.0024(12) 0.0090(15) -0.0017(15)
C26 0.062(2) 0.0459(18) 0.0373(17) -0.0002(14) -0.0114(15) 0.0055(16)
C27 0.0347(15) 0.056(2) 0.0466(18) 0.0010(15) -0.0048(13) 0.0063(14)
C28 0.0305(14) 0.0447(17) 0.0373(16) 0.0025(13) 0.0038(12) 0.0034(12)
C29 0.0313(14) 0.0277(14) 0.0344(14) 0.0032(11) 0.0068(11) 0.0022(11)
O4 0.0405(11) 0.0386(11) 0.0584(13) -0.0019(10) 0.0058(10) 0.0141(9)
C30 0.072(2) 0.051(2) 0.090(3) -0.029(2) -0.011(2) 0.0291(18)
C31 0.0530(18) 0.0371(16) 0.0363(16) 0.0019(13) -0.0002(13) -0.0047(13)
C32 0.0363(15) 0.0488(17) 0.0346(15) 0.0067(13) 0.0029(12) 0.0033(13)
C33 0.0326(15) 0.0491(18) 0.0443(17) 0.0049(14) 0.0108(13) 0.0049(13)
C34 0.0268(14) 0.0532(18) 0.0404(16) 0.0054(14) 0.0086(12) -0.0047(13)
C35 0.0381(15) 0.0452(17) 0.0328(15) -0.0018(13) 0.0167(13) 0.0026(13)
C36 0.0440(17) 0.0526(19) 0.0404(16) -0.0015(14) 0.0144(14) -0.0003(14)
C37 0.056(2) 0.065(2) 0.0480(19) -0.0145(17) 0.0126(16) -0.0073(17)
C38 0.079(3) 0.054(2) 0.065(2) -0.0229(18) 0.025(2) -0.0002(19)
C39 0.072(2) 0.050(2) 0.066(2) -0.0141(18) 0.0212(19) 0.0159(18)
C40 0.0472(17) 0.0520(19) 0.0475(18) -0.0062(15) 0.0137(14) 0.0092(15)
C41 0.0412(16) 0.0417(16) 0.0297(14) 0.0073(12) 0.0083(12) -0.0066(13)
C42 0.0506(18) 0.0406(17) 0.0519(19) 0.0118(14) 0.0167(15) -0.0061(14)
C43 0.068(2) 0.0449(19) 0.067(2) 0.0135(17) 0.0186(18) 0.0048(17)
C44 0.093(3) 0.0352(18) 0.058(2) 0.0011(16) 0.019(2) -0.0140(18)
C45 0.069(2) 0.050(2) 0.0487(19) -0.0020(15) 0.0128(17) -0.0262(18)
C46 0.0480(17) 0.0504(19) 0.0367(16) 0.0027(14) 0.0079(13) -0.0153(14)

loop_
_geom_bond_atom_site_label_1
_geom_bond_atom_site_label_2
_geom_bond_distance
_geom_bond_site_symmetry_2
_geom_bond_publ_flag
Si1 O1 1.7080(18) . ?
Si1 O2 1.7092(18) . ?
Si1 N2 1.740(2) . ?
Si1 C31 1.876(3) . ?
Si1 N1 1.992(2) . ?
Si2 N3 1.743(2) . ?
Si2 N4 1.749(2) . ?
Si2 C32 1.859(3) . ?
Si2 C22 1.947(3) . ?
O1 C1 1.348(3) . ?
O2 C16 1.349(3) . ?
N1 C7 1.295(3) . ?
N1 C14 1.458(3) . ?
N2 C29 1.467(3) . ?
N2 C22 1.511(3) . ?
N3 C35 1.402(3) . ?
N3 C33 1.470(3) . ?
N4 C41 1.400(3) . ?
N4 C34 1.477(3) . ?
C1 C2 1.396(4) . ?
C1 C6 1.410(4) . ?
C2 C3 1.374(4) . ?
C2 H2 0.9400 . ?
C3 O3B 1.287(14) . ?
C3 C4 1.391(5) . ?
C3 O3A 1.430(6) . ?
C4 C5 1.377(4) . ?
C4 H4 0.9400 . ?
C5 C6 1.398(4) . ?
C5 H5 0.9400 . ?
C6 C7 1.463(4) . ?
C7 C8 1.497(3) . ?
C8 C13 1.388(4) . ?
C8 C9 1.395(4) . ?
C9 C10 1.381(4) . ?
C9 H9 0.9400 . ?
C10 C11 1.376(4) . ?
C10 H10 0.9400 . ?
C11 C12 1.380(4) . ?
C11 H11 0.9400 . ?
C12 C13 1.382(4) . ?
C12 H12 0.9400 . ?
C13 H13 0.9400 . ?
C14 C29 1.509(3) . ?
C14 H14A 0.9800 . ?
C14 H14B 0.9800 . ?
O3A C15A 1.425(8) . ?
C15A H15A 0.9700 . ?
C15A H15B 0.9700 . ?
C15A H15C 0.9700 . ?
O3B C15B 1.384(19) . ?
C15B H15D 0.9700 . ?
C15B H15E 0.9700 . ?
C15B H15F 0.9700 . ?
C16 C17 1.381(3) . ?
C16 C21 1.402(3) . ?
C17 C18 1.382(4) . ?
C17 H17 0.9400 . ?
C18 O4 1.374(3) . ?
C18 C19 1.389(4) . ?
C19 C20 1.391(3) . ?
C19 H19 0.9400 . ?
C20 C21 1.387(3) . ?
C20 H20 0.9400 . ?
C21 C22 1.534(3) . ?
C22 C23 1.541(3) . ?
C23 C28 1.387(3) . ?
C23 C24 1.398(4) . ?
C24 C25 1.385(4) . ?
C24 H24 0.9400 . ?
C25 C26 1.384(4) . ?
C25 H25 0.9400 . ?
C26 C27 1.370(4) . ?
C26 H26 0.9400 . ?
C27 C28 1.391(4) . ?
C27 H27 0.9400 . ?
C28 H28 0.9400 . ?
C29 H29A 0.9800 . ?
C29 H29B 0.9800 . ?
O4 C30 1.410(4) . ?
C30 H30A 0.9700 . ?
C30 H30B 0.9700 . ?
C30 H30C 0.9700 . ?
C31 H31A 0.9700 . ?
C31 H31B 0.9700 . ?
C31 H31C 0.9700 . ?
C32 H32A 0.9700 . ?
C32 H32B 0.9700 . ?
C32 H32C 0.9700 . ?
C33 C34 1.521(4) . ?
C33 H33A 0.9800 . ?
C33 H33B 0.9800 . ?
C34 H34A 0.9800 . ?
C34 H34B 0.9800 . ?
C35 C36 1.396(4) . ?
C35 C40 1.398(4) . ?
C36 C37 1.379(4) . ?
C36 H36 0.9400 . ?
C37 C38 1.382(5) . ?
C37 H37 0.9400 . ?
C38 C39 1.370(5) . ?
C38 H38 0.9400 . ?
C39 C40 1.385(4) . ?
C39 H39 0.9400 . ?
C40 H40 0.9400 . ?
C41 C42 1.398(4) . ?
C41 C46 1.399(4) . ?
C42 C43 1.380(4) . ?
C42 H42 0.9400 . ?
C43 C44 1.383(5) . ?
C43 H43 0.9400 . ?
C44 C45 1.377(5) . ?
C44 H44 0.9400 . ?
C45 C46 1.381(4) . ?
C45 H45 0.9400 . ?
C46 H46 0.9400 . ?
